data_4302134
loop_
_publ_author_name
'Hengbo Cui'
'James Brooks'
'David Graf'
'Yoshinori Okano'
'Haoling Sun'
'Hayao Kobayashi'

_publ_contact_author_address
; Dept. of Physics/NHMFL 
 1800 East Paul Dirac Drive 
 Florida State University 
 Tallahassee Florida 32310  USA 
E-mail: brooks@magnet.fsu.edu
;
_publ_contact_author_email brooks@magnet.fsu.edu
_publ_contact_author_fax 1-850-644-5038
_publ_contact_author_name 'James Brooks'
_publ_contact_author_phone 1-850-644-2836
_publ_section_title
;
Electrical Properties of New Organic Conductor (BEST)2InBr4[BEST =
Bis(ethylenediseleno)tetrathiafulvalene] up to 10.8 GPa and
Antiferromagnetic Transition of (BEST)2FeBr4
;
_journal_name_full 'Inorganic Chemistry'
_journal_page_first 4268
_journal_page_last 4270
_journal_paper_doi 10.1021/ic900220g
_journal_volume 48
_journal_year 2009
_chemical_formula_moiety 'C20 H16 Br4 Fe S8 Se8 '
_chemical_formula_sum 'C20 H16 Br4 Fe S8 Se8'
_chemical_formula_weight 1519.97
_space_group_IT_number 2
_symmetry_cell_setting triclinic
_symmetry_Int_Tables_number 2
_symmetry_space_group_name_Hall '-P 1'
_symmetry_space_group_name_H-M 'P -1'
_audit_creation_date 2004-02-29
_audit_creation_method 'by CrystalStructure v3.5.1'
_cell_angle_alpha 89.426(11)
_cell_angle_beta 89.148(11)
_cell_angle_gamma 84.634(10)
_cell_formula_units_Z 2
_cell_length_a 6.715(3)
_cell_length_b 8.335(4)
_cell_length_c 33.32(2)
_cell_measurement_reflns_used 3234
_cell_measurement_temperature 293.1
_cell_measurement_theta_max 27.5
_cell_measurement_theta_min 3.0
_cell_volume 1856.5(17)
_computing_cell_refinement CrystalClear
_computing_data_collection CrystalClear
_computing_data_reduction CrystalStructure
_computing_publication_material 'CrystalStructure Ver. 3.5.1'
_computing_structure_refinement CRYSTALS
_diffrn_detector_area_resol_mean 7.31
_diffrn_measured_fraction_theta_full 0.7175
_diffrn_measured_fraction_theta_max 0.7175
_diffrn_measurement_device_type 'Rigaku Mercury'
_diffrn_measurement_method \w
_diffrn_radiation_type 'Mo K\a'
_diffrn_radiation_wavelength 0.7107
_diffrn_reflns_av_R_equivalents 0.065
_diffrn_reflns_limit_h_max 8
_diffrn_reflns_limit_h_min -8
_diffrn_reflns_limit_k_max 10
_diffrn_reflns_limit_k_min -10
_diffrn_reflns_limit_l_max 43
_diffrn_reflns_limit_l_min -42
_diffrn_reflns_number 22204
_diffrn_reflns_theta_full 27.60
_diffrn_reflns_theta_max 27.60
_exptl_absorpt_coefficient_mu 13.035
_exptl_absorpt_correction_T_max 0.676
_exptl_absorpt_correction_T_min 0.407
_exptl_absorpt_correction_type multi-scan
_exptl_absorpt_process_details 'Jacobson, R. (1998) Private communication'
_exptl_crystal_colour black
_exptl_crystal_density_diffrn 2.719
_exptl_crystal_density_method 'not measured'
_exptl_crystal_description plate
_exptl_crystal_F_000 1404.00
_exptl_crystal_size_max 0.10
_exptl_crystal_size_mid 0.10
_exptl_crystal_size_min 0.03
_refine_diff_density_max 1.29
_refine_diff_density_min -1.22
_refine_ls_extinction_method none
_refine_ls_goodness_of_fit_ref 1.582
_refine_ls_hydrogen_treatment refall
_refine_ls_number_parameters 246
_refine_ls_number_reflns 1407
_refine_ls_R_factor_gt 0.0660
_refine_ls_shift/su_max 0.0000
_refine_ls_structure_factor_coef F
_refine_ls_weighting_details 'w = 1/\s^2^(Fo)'
_refine_ls_weighting_scheme sigma
_refine_ls_wR_factor_ref 0.0830
_reflns_number_gt 1407
_reflns_number_total 6194
_reflns_threshold_expression F^2^>2.0\s(F^2^)
_cod_data_source_file ic900220g_si_002.cif
_cod_data_source_block '__(BEST)2FeBr4'
_cod_original_cell_volume 1856.4(16)
_cod_original_sg_symbol_H-M 'P -1       '
_cod_original_formula_sum 'C20 H16 Br4 Fe S8 Se8 '
_cod_database_code 4302134

loop_
_symmetry_equiv_pos_as_xyz
x,y,z
-x,-y,-z

loop_
_atom_site_label
_atom_site_type_symbol
_atom_site_fract_x
_atom_site_fract_y
_atom_site_fract_z
_atom_site_U_iso_or_equiv
_atom_site_adp_type
_atom_site_occupancy
_atom_site_symmetry_multiplicity
_atom_site_calc_flag
_atom_site_refinement_flags
_atom_site_disorder_assembly
_atom_site_disorder_group
Br(1) Br 0.1969(10) 0.4089(10) 0.1794(2) 0.084(3) Uani 1.00 1 d . . .
Br(2) Br 0.6902(10) 0.4306(10) 0.2316(2) 0.078(3) Uani 1.00 1 d . . .
Br(3) Br 0.2768(11) 0.2104(8) 0.2805(2) 0.068(2) Uani 1.00 1 d . . .
Br(4) Br 0.2337(12) 0.6764(9) 0.2721(3) 0.089(3) Uani 1.00 1 d . . .
Se(1) Se 1.4396(8) -0.5508(7) 0.5969(2) 0.043(2) Uani 1.00 1 d . . .
Se(2) Se 0.9475(9) -0.5293(8) 0.6302(2) 0.046(2) Uani 1.00 1 d . . .
Se(3) Se 1.0559(9) 0.0267(8) 0.3627(2) 0.047(2) Uani 1.00 1 d . . .
Se(4) Se 0.5564(8) 0.0502(7) 0.3940(2) 0.041(2) Uani 1.00 1 d . . .
Se(5) Se 1.0122(9) -0.1023(9) 0.1490(2) 0.064(2) Uani 1.00 1 d . . .
Se(6) Se 0.4977(10) -0.0634(12) 0.1819(2) 0.089(3) Uani 1.00 1 d . . .
Se(7) Se 0.6229(8) 0.4180(9) -0.0923(2) 0.058(2) Uani 1.00 1 d . . .
Se(8) Se 0.1025(10) 0.4543(9) -0.0534(2) 0.072(3) Uani 1.00 1 d . . .
Fe(13) Fe 0.3479(12) 0.4317(11) 0.2407(2) 0.050(3) Uani 1.00 1 d . . .
S(14) S 0.857(2) -0.329(2) 0.5520(4) 0.024(3) Uiso 1.00 1 d . . .
S(15) S 0.422(2) 0.087(2) 0.0976(5) 0.054(5) Uiso 1.00 1 d . . .
S(16) S 0.721(2) -0.131(2) 0.4717(4) 0.031(4) Uiso 1.00 1 d . . .
S(17) S 0.837(2) 0.040(2) 0.0694(5) 0.052(5) Uiso 1.00 1 d . . .
S(18) S 1.141(2) -0.148(2) 0.4434(4) 0.029(4) Uiso 1.00 1 d . . .
S(19) S 0.697(2) 0.202(2) -0.0161(4) 0.043(4) Uiso 1.00 1 d . . .
S(20) S 1.277(2) -0.347(2) 0.5234(4) 0.033(4) Uiso 1.00 1 d . . .
S(21) S 0.282(2) 0.237(2) 0.0130(5) 0.047(4) Uiso 1.00 1 d . . .
C(1) C 1.363(7) -0.464(7) 0.650(1) 0.05(2) Uiso 1.00 1 d . . .
C(2) C 1.174(7) -0.473(6) 0.664(1) 0.04(1) Uiso 1.00 1 d . . .
C(3) C 1.224(7) -0.447(6) 0.5664(13) 0.023(12) Uiso 1.00 1 d . . .
C(4) C 1.050(8) -0.443(6) 0.582(2) 0.04(2) Uiso 1.00 1 d . . .
C(5) C 1.021(6) -0.285(5) 0.5152(13) 0.022(12) Uiso 1.00 1 d . . .
C(6) C 0.974(6) -0.186(5) 0.4816(12) 0.015(11) Uiso 1.00 1 d . . .
C(7) C 0.953(8) -0.053(6) 0.413(2) 0.04(2) Uiso 1.00 1 d . . .
C(8) C 0.777(7) -0.034(5) 0.4254(12) 0.017(11) Uiso 1.00 1 d . . .
C(9) C 0.842(7) -0.006(6) 0.322(2) 0.04(1) Uiso 1.00 1 d . . .
C(10) C 0.651(7) -0.064(6) 0.348(1) 0.04(2) Uiso 1.00 1 d . . .
C(11) C 0.914(9) -0.016(7) 0.201(2) 0.07(2) Uiso 1.00 1 d . . .
C(12) C 0.719(9) -0.064(7) 0.216(2) 0.07(2) Uiso 1.00 1 d . . .
C(13) C 0.796(7) -0.007(6) 0.1200(13) 0.027(13) Uiso 1.00 1 d . . .
C(14) C 0.593(6) -0.004(5) 0.1317(13) 0.020(12) Uiso 1.00 1 d . . .
C(15) C 0.596(8) 0.110(7) 0.057(2) 0.05(2) Uiso 1.00 1 d . . .
C(16) C 0.529(7) 0.170(6) 0.022(1) 0.030(13) Uiso 1.00 1 d . . .
C(17) C 0.523(7) 0.330(6) -0.044(1) 0.04(1) Uiso 1.00 1 d . . .
C(18) C 0.327(9) 0.334(7) -0.030(2) 0.06(2) Uiso 1.00 1 d . . .
C(19) C 0.388(11) 0.456(9) -0.117(2) 0.11(3) Uiso 1.00 1 d . . .
C(20) C 0.204(10) 0.505(8) -0.104(2) 0.08(2) Uiso 1.00 1 d . . .
H(1) H 1.451(7) -0.521(7) 0.668(1) 0.06(2) Uiso 1.00 1 c . . .
H(2) H 1.387(7) -0.354(7) 0.650(1) 0.06(2) Uiso 1.00 1 c . . .
H(3) H 1.133(7) -0.370(6) 0.675(1) 0.05(2) Uiso 1.00 1 c . . .
H(4) H 1.184(7) -0.551(6) 0.685(1) 0.05(2) Uiso 1.00 1 c . . .
H(5) H 0.803(7) 0.093(6) 0.309(2) 0.05(2) Uiso 1.00 1 c . . .
H(6) H 0.890(7) -0.084(6) 0.303(2) 0.05(2) Uiso 1.00 1 c . . .
H(7) H 0.687(7) -0.172(6) 0.356(1) 0.05(2) Uiso 1.00 1 c . . .
H(8) H 0.542(7) -0.061(6) 0.330(1) 0.05(2) Uiso 1.00 1 c . . .
H(9) H 1.013(9) -0.048(7) 0.220(2) 0.08(2) Uiso 1.00 1 c . . .
H(10) H 0.899(9) 0.098(7) 0.199(2) 0.08(2) Uiso 1.00 1 c . . .
H(11) H 0.677(9) 0.005(7) 0.238(2) 0.08(2) Uiso 1.00 1 c . . .
H(12) H 0.745(9) -0.171(7) 0.225(2) 0.08(2) Uiso 1.00 1 c . . .
H(13) H 0.416(11) 0.524(9) -0.139(2) 0.13(3) Uiso 1.00 1 c . . .
H(14) H 0.366(11) 0.352(9) -0.127(2) 0.13(3) Uiso 1.00 1 c . . .
H(15) H 0.110(10) 0.475(8) -0.123(2) 0.10(3) Uiso 1.00 1 c . . .
H(16) H 0.206(10) 0.618(8) -0.104(2) 0.10(3) Uiso 1.00 1 c . . .

loop_
_atom_site_aniso_label
_atom_site_aniso_U_11
_atom_site_aniso_U_22
_atom_site_aniso_U_33
_atom_site_aniso_U_12
_atom_site_aniso_U_13
_atom_site_aniso_U_23
Br(1) 0.051(5) 0.149(8) 0.053(4) -0.019(5) -0.003(4) 0.031(5)
Br(2) 0.048(4) 0.128(7) 0.056(4) -0.010(5) 0.001(3) 0.012(4)
Br(3) 0.081(5) 0.070(5) 0.049(4) 0.003(4) 0.018(4) 0.025(4)
Br(4) 0.096(6) 0.071(6) 0.096(6) 0.012(5) 0.021(5) -0.001(5)
Se(1) 0.033(4) 0.040(5) 0.053(4) 0.007(4) -0.002(3) 0.009(3)
Se(2) 0.041(4) 0.059(5) 0.041(4) -0.015(4) 0.001(3) 0.012(4)
Se(3) 0.040(4) 0.065(5) 0.039(4) -0.021(4) -0.001(3) 0.017(3)
Se(4) 0.028(4) 0.039(4) 0.055(4) 0.006(3) -0.002(3) 0.011(3)
Se(5) 0.036(4) 0.112(6) 0.042(4) 0.012(4) -0.003(3) 0.018(4)
Se(6) 0.042(4) 0.188(9) 0.036(4) -0.019(5) -0.005(3) 0.043(5)
Se(7) 0.037(4) 0.096(6) 0.041(4) -0.007(4) -0.001(3) 0.035(4)
Se(8) 0.048(4) 0.112(7) 0.050(4) 0.026(5) -0.005(4) 0.020(5)
Fe(13) 0.043(5) 0.068(7) 0.037(5) 0.003(5) 0.004(4) 0.013(5)

loop_
_atom_type_symbol
_atom_type_description
_atom_type_scat_dispersion_real
_atom_type_scat_dispersion_imag
_atom_type_scat_source
C C 0.003 0.002
;
International Tables for Crystallography
(1992, Vol. C, Tables 4.2.6.8 and 6.1.1.4)
;
H H 0.000 0.000
;
International Tables for Crystallography
(1992, Vol. C, Table 6.1.1.4)
;
S S 0.125 0.123
;
International Tables for Crystallography
(1992, Vol. C, Tables 4.2.6.8 and 6.1.1.4)
;
Se Se -0.093 2.226
;
International Tables for Crystallography
(1992, Vol. C, Tables 4.2.6.8 and 6.1.1.4)
;
Fe Fe 0.346 0.844
;
International Tables for Crystallography
(1992, Vol. C, Tables 4.2.6.8 and 6.1.1.4)
;
Br Br -0.290 2.459
;
International Tables for Crystallography
(1992, Vol. C, Tables 4.2.6.8 and 6.1.1.4)
;

loop_
_geom_angle_atom_site_label_1
_geom_angle_atom_site_label_2
_geom_angle_atom_site_label_3
_geom_angle
_geom_angle_publ_flag
_geom_angle_site_symmetry_1
_geom_angle_site_symmetry_2
_geom_angle_site_symmetry_3
C(1) Se(1) C(3) 99(2) yes . . .
C(2) Se(2) C(4) 94(2) yes . . .
C(7) Se(3) C(9) 104(2) yes . . .
C(8) Se(4) C(10) 93(1) yes . . .
C(11) Se(5) C(13) 94(2) yes . . .
C(12) Se(6) C(14) 104(2) yes . . .
C(17) Se(7) C(19) 97(2) yes . . .
C(18) Se(8) C(20) 101(2) yes . . .
Br(1) Fe(13) Br(2) 109.9(4) yes . . .
Br(1) Fe(13) Br(3) 107.9(4) yes . . .
Br(1) Fe(13) Br(4) 111.1(4) yes . . .
Br(2) Fe(13) Br(3) 109.7(4) yes . . .
Br(2) Fe(13) Br(4) 107.3(4) yes . . .
Br(3) Fe(13) Br(4) 111.0(4) yes . . .
C(4) S(14) C(5) 93(2) yes . . .
C(14) S(15) C(15) 96(2) yes . . .
C(6) S(16) C(8) 92(2) yes . . .
C(13) S(17) C(15) 98(2) yes . . .
C(6) S(18) C(7) 93(2) yes . . .
C(16) S(19) C(17) 94(2) yes . . .
C(3) S(20) C(5) 92(2) yes . . .
C(16) S(21) C(18) 96(2) yes . . .
C(2) C(1) H(1) 106(5) no . . .
C(2) C(1) H(2) 107(5) no . . .
C(2) C(1) Se(1) 120(3) yes . . .
H(1) C(1) H(2) 109(6) no . . .
H(1) C(1) Se(1) 105(4) no . . .
H(2) C(1) Se(1) 107(4) no . . .
H(3) C(2) H(4) 109(6) no . . .
H(3) C(2) Se(2) 106(4) no . . .
H(3) C(2) C(1) 105(5) no . . .
H(4) C(2) Se(2) 105(4) no . . .
H(4) C(2) C(1) 106(5) no . . .
Se(2) C(2) C(1) 123(3) yes . . .
C(4) C(3) Se(1) 116(3) yes . . .
C(4) C(3) S(20) 124(3) yes . . .
Se(1) C(3) S(20) 118(2) yes . . .
Se(2) C(4) S(14) 113(2) yes . . .
Se(2) C(4) C(3) 133(4) yes . . .
S(14) C(4) C(3) 113(3) yes . . .
C(6) C(5) S(14) 125(3) yes . . .
C(6) C(5) S(20) 117(3) yes . . .
S(14) C(5) S(20) 116(2) yes . . .
S(16) C(6) S(18) 116(2) yes . . .
S(16) C(6) C(5) 117(3) yes . . .
S(18) C(6) C(5) 124(3) yes . . .
C(8) C(7) Se(3) 127(3) yes . . .
C(8) C(7) S(18) 119(3) yes . . .
Se(3) C(7) S(18) 113(2) yes . . .
Se(4) C(8) S(16) 117(2) yes . . .
Se(4) C(8) C(7) 123(3) yes . . .
S(16) C(8) C(7) 117(3) yes . . .
C(10) C(9) H(5) 109(5) no . . .
C(10) C(9) H(6) 110(5) no . . .
C(10) C(9) Se(3) 106(3) yes . . .
H(5) C(9) H(6) 109(6) no . . .
H(5) C(9) Se(3) 110(5) no . . .
H(6) C(9) Se(3) 110(4) no . . .
H(7) C(10) H(8) 109(6) no . . .
H(7) C(10) Se(4) 106(4) no . . .
H(7) C(10) C(9) 106(5) no . . .
H(8) C(10) Se(4) 106(4) no . . .
H(8) C(10) C(9) 107(5) no . . .
Se(4) C(10) C(9) 119(3) yes . . .
C(12) C(11) H(9) 108(6) no . . .
C(12) C(11) H(10) 106(6) no . . .
C(12) C(11) Se(5) 117(4) yes . . .
H(9) C(11) H(10) 109(7) no . . .
H(9) C(11) Se(5) 107(5) no . . .
H(10) C(11) Se(5) 107(5) no . . .
H(11) C(12) H(12) 109(7) no . . .
H(11) C(12) Se(6) 105(5) no . . .
H(11) C(12) C(11) 107(6) no . . .
H(12) C(12) Se(6) 106(6) no . . .
H(12) C(12) C(11) 105(6) no . . .
Se(6) C(12) C(11) 121(4) yes . . .
C(14) C(13) Se(5) 125(3) yes . . .
C(14) C(13) S(17) 114(3) yes . . .
Se(5) C(13) S(17) 117(2) yes . . .
Se(6) C(14) S(15) 118(2) yes . . .
Se(6) C(14) C(13) 125(3) yes . . .
S(15) C(14) C(13) 115(3) yes . . .
C(16) C(15) S(15) 119(4) yes . . .
C(16) C(15) S(17) 127(4) yes . . .
S(15) C(15) S(17) 112(3) yes . . .
S(19) C(16) S(21) 115(2) yes . . .
S(19) C(16) C(15) 119(3) yes . . .
S(21) C(16) C(15) 124(3) yes . . .
C(18) C(17) Se(7) 128(3) yes . . .
C(18) C(17) S(19) 114(3) yes . . .
Se(7) C(17) S(19) 115(2) yes . . .
Se(8) C(18) S(21) 115(3) yes . . .
Se(8) C(18) C(17) 125(4) yes . . .
S(21) C(18) C(17) 117(4) yes . . .
C(20) C(19) H(13) 106(7) no . . .
C(20) C(19) H(14) 100(8) no . . .
C(20) C(19) Se(7) 132(5) yes . . .
H(13) C(19) H(14) 109(9) no . . .
H(13) C(19) Se(7) 103(7) no . . .
H(14) C(19) Se(7) 102(6) no . . .
H(15) C(20) H(16) 109(8) no . . .
H(15) C(20) Se(8) 106(6) no . . .
H(15) C(20) C(19) 108(7) no . . .
H(16) C(20) Se(8) 104(6) no . . .
H(16) C(20) C(19) 102(7) no . . .
Se(8) C(20) C(19) 124(5) yes . . .

loop_
_geom_bond_atom_site_label_1
_geom_bond_atom_site_label_2
_geom_bond_distance
_geom_bond_publ_flag
_geom_bond_site_symmetry_1
_geom_bond_site_symmetry_2
Br(1) Fe(13) 2.31(1) yes . .
Br(2) Fe(13) 2.31(1) yes . .
Br(3) Fe(13) 2.34(1) yes . .
Br(4) Fe(13) 2.36(1) yes . .
Se(1) C(1) 1.96(5) yes . .
Se(1) C(3) 1.92(4) yes . .
Se(2) C(2) 2.01(5) yes . .
Se(2) C(4) 1.89(5) yes . .
Se(3) C(7) 1.92(5) yes . .
Se(3) C(9) 2.02(5) yes . .
Se(4) C(8) 1.90(4) yes . .
Se(4) C(10) 1.89(5) yes . .
Se(5) C(11) 1.96(6) yes . .
Se(5) C(13) 1.86(4) yes . .
Se(6) C(12) 1.88(6) yes . .
Se(6) C(14) 1.86(4) yes . .
Se(7) C(17) 1.90(5) yes . .
Se(7) C(19) 1.80(7) yes . .
Se(8) C(18) 1.90(6) yes . .
Se(8) C(20) 1.87(6) yes . .
S(14) C(4) 1.84(5) yes . .
S(14) C(5) 1.70(5) yes . .
S(15) C(14) 1.75(5) yes . .
S(15) C(15) 1.79(6) yes . .
S(16) C(6) 1.76(4) yes . .
S(16) C(8) 1.78(4) yes . .
S(17) C(13) 1.75(5) yes . .
S(17) C(15) 1.72(6) yes . .
S(18) C(6) 1.73(4) yes . .
S(18) C(7) 1.77(5) yes . .
S(19) C(16) 1.72(5) yes . .
S(19) C(17) 1.77(5) yes . .
S(20) C(3) 1.70(5) yes . .
S(20) C(5) 1.78(4) yes . .
S(21) C(16) 1.73(5) yes . .
S(21) C(18) 1.69(6) yes . .
C(1) C(2) 1.36(7) yes . .
C(1) H(1) 0.95(7) no . .
C(1) H(2) 0.95(8) no . .
C(2) H(3) 0.95(7) no . .
C(2) H(4) 0.95(7) no . .
C(3) C(4) 1.27(7) yes . .
C(5) C(6) 1.41(6) yes . .
C(7) C(8) 1.25(7) yes . .
C(9) C(10) 1.63(7) yes . .
C(9) H(5) 0.95(7) no . .
C(9) H(6) 0.95(7) no . .
C(10) H(7) 0.95(7) no . .
C(10) H(8) 0.95(7) no . .
C(11) C(12) 1.48(8) yes . .
C(11) H(9) 0.95(8) no . .
C(11) H(10) 0.95(8) no . .
C(12) H(11) 0.95(8) no . .
C(12) H(12) 0.95(8) no . .
C(13) C(14) 1.41(6) yes . .
C(15) C(16) 1.34(7) yes . .
C(17) C(18) 1.38(8) yes . .
C(19) C(20) 1.3(1) yes . .
C(19) H(13) 1.0(1) no . .
C(19) H(14) 1.0(1) no . .
C(20) H(15) 0.95(9) no . .
C(20) H(16) 0.95(9) no . .

loop_
_geom_contact_atom_site_label_1
_geom_contact_atom_site_label_2
_geom_contact_distance
_geom_contact_publ_flag
_geom_contact_site_symmetry_1
_geom_contact_site_symmetry_2
Br(1) Br(2) 3.785(9) yes . 55501
Br(1) Br(3) 3.76(1) yes . 55501
Br(1) Se(7) 3.479(9) yes . 66502
Br(1) Fe(13) 2.31(1) yes . 55501
Br(1) C(19) 3.70(8) yes . 66502
Br(1) C(20) 3.73(6) yes . 56502
Br(1) H(13) 3.00(7) no . 66502
Br(1) H(15) 2.90(6) no . 56502
Br(1) H(16) 3.74(7) no . 56502
Br(2) Br(1) 3.785(9) yes . 55501
Br(2) Br(1) 3.789(9) yes . 65501
Br(2) Br(4) 3.76(1) yes . 55501
Br(2) Fe(13) 2.31(1) yes . 55501
Br(2) H(10) 3.19(6) no . 55501
Br(2) H(11) 3.56(6) no . 55501
Br(2) H(12) 3.38(6) no . 56501
Br(2) H(13) 3.18(7) no . 66502
Br(3) Br(1) 3.76(1) yes . 55501
Br(3) Fe(13) 2.34(1) yes . 55501
Br(3) H(5) 3.71(5) no . 55501
Br(3) H(8) 3.20(5) no . 55501
Br(3) H(11) 3.36(6) no . 55501
Br(4) Br(2) 3.76(1) yes . 55501
Br(4) Fe(13) 2.36(1) yes . 55501
Br(4) H(8) 3.71(5) no . 56501
Se(1) Se(2) 3.460(8) yes . 55501
Se(1) Se(2) 3.623(8) yes . 65501
Se(1) S(14) 3.78(1) yes . 65501
Se(1) S(20) 3.11(1) yes . 55501
Se(1) C(1) 1.96(5) yes . 55501
Se(1) C(2) 2.89(5) yes . 55501
Se(1) C(4) 2.73(5) yes . 55501
Se(1) H(1) 2.40(5) no . 55501
Se(1) H(2) 2.42(5) no . 55501
Se(1) H(3) 3.56(5) no . 55501
Se(1) H(4) 3.39(5) no . 55501
Se(2) Se(1) 3.460(8) yes . 55501
Se(2) S(14) 3.12(1) yes . 55501
Se(2) C(1) 2.98(5) yes . 55501
Se(2) C(2) 2.01(5) yes . 55501
Se(2) C(3) 2.92(5) yes . 55501
Se(2) H(1) 3.64(5) no . 55501
Se(2) H(2) 3.48(5) no . 55501
Se(2) H(3) 2.45(5) no . 55501
Se(2) H(4) 2.44(5) no . 55501
Se(3) Br(3) 3.502(9) yes . 65501
Se(3) Se(4) 3.486(8) yes . 55501
Se(3) Se(4) 3.556(8) yes . 65501
Se(3) S(18) 3.08(1) yes . 55501
Se(3) C(8) 2.86(4) yes . 55501
Se(3) C(9) 2.02(5) yes . 55501
Se(3) C(10) 2.94(5) yes . 55501
Se(3) H(5) 2.51(5) no . 55501
Se(3) H(6) 2.51(5) no . 55501
Se(3) H(7) 3.12(5) no . 55501
Se(3) H(8) 3.77(5) no . 55501
Se(3) H(8) 3.45(5) no . 65501
Se(4) Se(3) 3.486(8) yes . 55501
Se(4) S(16) 3.15(1) yes . 55501
Se(4) C(7) 2.80(5) yes . 55501
Se(4) C(9) 3.05(5) yes . 55501
Se(4) H(5) 3.30(5) no . 55501
Se(4) H(7) 2.35(5) no . 55501
Se(4) H(8) 2.35(5) no . 55501
Se(5) Se(6) 3.596(9) yes . 55501
Se(5) Se(6) 3.500(9) yes . 65501
Se(5) S(15) 3.69(2) yes . 65501
Se(5) S(17) 3.10(2) yes . 55501
Se(5) C(11) 1.96(6) yes . 55501
Se(5) C(12) 2.95(6) yes . 55501
Se(5) C(14) 2.92(4) yes . 55501
Se(5) H(9) 2.42(6) no . 55501
Se(5) H(10) 2.42(6) no . 55501
Se(5) H(11) 3.75(6) no . 55501
Se(5) H(12) 3.17(6) no . 55501
Se(5) H(14) 3.52(8) no . 65502
Se(5) H(15) 3.41(7) no . 65502
Se(6) Se(5) 3.596(9) yes . 55501
Se(6) S(15) 3.09(2) yes . 55501
Se(6) C(11) 2.94(6) yes . 55501
Se(6) C(13) 2.92(5) yes . 55501
Se(6) H(9) 3.72(6) no . 55501
Se(6) H(10) 3.18(6) no . 55501
Se(6) H(11) 2.33(6) no . 55501
Se(6) H(12) 2.34(6) no . 55501
Se(6) H(14) 3.09(7) no . 65502
Se(7) Br(1) 3.479(9) yes . 66502
Se(7) Se(8) 3.696(9) yes . 55501
Se(7) Se(8) 3.529(9) yes . 65501
Se(7) S(19) 3.11(2) yes . 55501
Se(7) C(18) 2.97(6) yes . 55501
Se(7) C(20) 2.87(7) yes . 55501
Se(7) H(13) 2.23(7) no . 55501
Se(7) H(14) 2.21(7) no . 55501
Se(7) H(15) 3.60(7) no . 55501
Se(7) H(15) 3.48(7) no . 65501
Se(7) H(16) 3.15(6) no . 55501
Se(8) Se(7) 3.696(9) yes . 55501
Se(8) S(21) 3.04(2) yes . 55501
Se(8) S(21) 3.72(2) yes . 56502
Se(8) C(17) 2.93(5) yes . 55501
Se(8) C(19) 2.84(7) yes . 55501
Se(8) H(13) 3.60(7) no . 55501
Se(8) H(14) 3.09(7) no . 55501
Se(8) H(15) 2.32(6) no . 55501
Se(8) H(16) 2.30(6) no . 55501
Fe(13) Br(1) 2.31(1) yes . 55501
Fe(13) Br(2) 2.31(1) yes . 55501
Fe(13) Br(3) 2.34(1) yes . 55501
Fe(13) Br(4) 2.36(1) yes . 55501
Fe(13) H(13) 3.74(7) no . 66502
S(14) Se(2) 3.12(1) yes . 55501
S(14) S(16) 3.23(2) yes . 55501
S(14) S(20) 2.96(2) yes . 55501
S(14) C(3) 2.61(5) yes . 55501
S(14) C(4) 1.84(5) yes . 55501
S(14) C(6) 2.76(4) yes . 55501
S(15) Se(6) 3.09(2) yes . 55501
S(15) S(17) 2.92(2) yes . 55501
S(15) S(19) 3.79(2) yes . 65502
S(15) S(21) 3.19(2) yes . 55501
S(15) C(13) 2.68(5) yes . 55501
S(15) C(16) 2.71(5) yes . 55501
S(15) H(13) 3.79(8) no . 66502
S(15) H(16) 3.68(7) no . 66502
S(16) Se(4) 3.15(1) yes . 55501
S(16) S(14) 3.23(2) yes . 55501
S(16) S(18) 2.96(2) yes . 55501
S(16) C(5) 2.72(4) yes . 55501
S(16) C(7) 2.61(5) yes . 55501
S(17) Br(1) 2.56(2) yes . 65503
S(17) Se(5) 3.10(2) yes . 55501
S(17) S(15) 2.92(2) yes . 55501
S(17) S(19) 3.26(2) yes . 55501
S(17) S(21) 3.74(2) yes . 65502
S(17) C(14) 2.67(5) yes . 55501
S(17) C(16) 2.75(5) yes . 55501
S(17) C(18) 3.66(6) yes . 65502
S(17) H(16) 3.07(7) no . 66502
S(18) Se(3) 3.08(1) yes . 55501
S(18) Se(4) 3.73(1) yes . 65501
S(18) S(16) 2.96(2) yes . 55501
S(18) S(20) 3.23(2) yes . 55501
S(18) C(5) 2.78(5) yes . 55501
S(18) C(8) 2.62(4) yes . 55501
S(19) Br(1) 2.58(2) yes . 65503
S(19) Se(7) 3.11(2) yes . 55501
S(19) Se(8) 3.78(2) yes . 65501
S(19) S(15) 3.79(2) yes . 65502
S(19) S(17) 3.26(2) yes . 55501
S(19) S(21) 2.92(2) yes . 55501
S(19) S(21) 3.65(2) yes . 65502
S(19) C(15) 2.66(6) yes . 55501
S(19) C(15) 3.69(6) yes . 65502
S(19) C(16) 3.59(5) yes . 65502
S(19) C(18) 2.67(6) yes . 55501
S(20) Se(1) 3.11(1) yes . 55501
S(20) S(14) 2.96(2) yes . 55501
S(20) S(18) 3.23(2) yes . 55501
S(20) C(4) 2.63(5) yes . 55501
S(20) C(6) 2.73(4) yes . 55501
S(21) Br(1) 2.90(2) yes . 55503
S(21) Br(2) 2.90(2) yes . 55503
S(21) Br(3) 2.90(2) yes . 55503
S(21) Br(4) 2.90(2) yes . 55503
S(21) Se(1) 2.90(2) yes . 55503
S(21) Se(2) 2.90(2) yes . 55503
S(21) Se(3) 2.90(2) yes . 55503
S(21) Se(4) 2.90(2) yes . 55503
S(21) Se(5) 2.90(2) yes . 55503
S(21) Se(6) 2.90(2) yes . 55503
S(21) Se(7) 2.90(2) yes . 55503
S(21) Se(8) 3.04(2) yes . 55501
S(21) Se(8) 3.72(2) yes . 56502
S(21) Se(8) 2.90(2) yes . 55503
S(21) Fe(13) 2.90(2) yes . 55503
S(21) S(14) 2.90(2) yes . 55503
S(21) S(15) 3.19(2) yes . 55501
S(21) S(15) 2.90(2) yes . 55503
S(21) S(16) 2.90(2) yes . 55503
S(21) S(17) 3.74(2) yes . 65502
S(21) S(17) 2.90(2) yes . 55503
S(21) S(18) 2.90(2) yes . 55503
S(21) S(19) 2.92(2) yes . 55501
S(21) S(19) 3.65(2) yes . 65502
S(21) S(19) 2.90(2) yes . 55503
S(21) S(20) 2.90(2) yes . 55503
S(21) S(21) 2.90(2) yes . 55503
S(21) C(1) 2.90(6) yes . 55503
S(21) C(2) 2.90(5) yes . 55503
S(21) C(3) 2.90(5) yes . 55503
S(21) C(4) 2.90(6) yes . 55503
S(21) C(5) 2.90(5) yes . 55503
S(21) C(6) 2.90(5) yes . 55503
S(21) C(7) 2.90(6) yes . 55503
S(21) C(8) 2.90(5) yes . 55503
S(21) C(9) 2.90(6) yes . 55503
S(21) C(10) 2.90(5) yes . 55503
S(21) C(11) 2.90(6) yes . 55503
S(21) C(12) 2.90(6) yes . 55503
S(21) C(13) 2.90(5) yes . 55503
S(21) C(14) 2.90(5) yes . 55503
S(21) C(15) 2.72(6) yes . 55501
S(21) C(15) 3.76(6) yes . 65502
S(21) C(15) 2.90(6) yes . 55503
S(21) C(16) 3.70(5) yes . 65502
S(21) C(16) 2.90(5) yes . 55503
S(21) C(17) 2.63(5) yes . 55501
S(21) C(17) 2.90(5) yes . 55503
S(21) C(18) 2.90(6) yes . 55503
S(21) C(19) 2.90(8) yes . 55503
S(21) C(20) 2.90(7) yes . 55503
S(21) H(1) 2.90(6) no . 55503
S(21) H(2) 2.90(6) no . 55503
S(21) H(3) 2.90(5) no . 55503
S(21) H(4) 2.90(5) no . 55503
S(21) H(5) 2.90(6) no . 55503
S(21) H(6) 2.90(6) no . 55503
S(21) H(7) 2.90(5) no . 55503
S(21) H(8) 2.90(5) no . 55503
S(21) H(9) 2.90(6) no . 55503
S(21) H(10) 2.90(6) no . 55503
S(21) H(11) 2.90(6) no . 55503
S(21) H(12) 2.90(6) no . 55503
S(21) H(13) 2.90(8) no . 55503
S(21) H(14) 2.90(8) no . 55503
S(21) H(15) 2.90(7) no . 55503
S(21) H(16) 2.90(7) no . 55503
C(1) Se(1) 1.96(5) yes . 55501
C(1) Se(2) 2.98(5) yes . 55501
C(1) C(3) 2.95(7) yes . 55501
C(1) C(4) 3.10(7) yes . 55501
C(1) H(3) 1.86(7) no . 55501
C(1) H(4) 1.86(7) no . 55501
C(2) Se(1) 2.89(5) yes . 55501
C(2) Se(2) 2.01(5) yes . 55501
C(2) C(3) 3.29(6) yes . 55501
C(2) C(4) 2.87(7) yes . 55501
C(2) H(1) 1.87(7) no . 55501
C(2) H(2) 1.87(7) no . 55501
C(3) Se(2) 2.92(5) yes . 55501
C(3) S(14) 2.61(5) yes . 55501
C(3) C(1) 2.95(7) yes . 55501
C(3) C(2) 3.29(6) yes . 55501
C(3) C(5) 2.51(6) yes . 55501
C(3) H(1) 3.77(7) no . 55501
C(3) H(2) 3.13(7) no . 55501
C(3) H(3) 3.73(6) no . 55501
C(4) Se(1) 2.73(5) yes . 55501
C(4) S(14) 1.84(5) yes . 55501
C(4) S(20) 2.63(5) yes . 55501
C(4) C(1) 3.10(7) yes . 55501
C(4) C(2) 2.87(7) yes . 55501
C(4) C(5) 2.58(7) yes . 55501
C(4) H(2) 3.35(7) no . 55501
C(4) H(3) 3.24(7) no . 55501
C(4) H(4) 3.65(7) no . 55501
C(5) S(16) 2.72(4) yes . 55501
C(5) S(18) 2.78(5) yes . 55501
C(5) C(3) 2.51(6) yes . 55501
C(5) C(4) 2.58(7) yes . 55501
C(6) S(14) 2.76(4) yes . 55501
C(6) S(20) 2.73(4) yes . 55501
C(6) C(7) 2.54(6) yes . 55501
C(6) C(8) 2.56(6) yes . 55501
C(7) Se(4) 2.80(5) yes . 55501
C(7) S(16) 2.61(5) yes . 55501
C(7) C(6) 2.54(6) yes . 55501
C(7) C(9) 3.12(7) yes . 55501
C(7) C(10) 3.00(7) yes . 55501
C(7) H(5) 3.77(7) no . 55501
C(7) H(6) 3.68(7) no . 55501
C(7) H(7) 2.87(7) no . 55501
C(8) Se(3) 2.86(4) yes . 55501
C(8) S(18) 2.62(4) yes . 55501
C(8) C(6) 2.56(6) yes . 55501
C(8) C(9) 3.46(6) yes . 55501
C(8) C(10) 2.76(6) yes . 55501
C(8) H(7) 2.70(6) no . 55501
C(8) H(8) 3.60(6) no . 55501
C(9) Se(3) 2.02(5) yes . 55501
C(9) Se(4) 3.05(5) yes . 55501
C(9) C(7) 3.12(7) yes . 55501
C(9) C(8) 3.46(6) yes . 55501
C(9) C(10) 1.63(7) yes . 55501
C(9) C(12) 3.70(8) yes . 55501
C(9) H(7) 2.11(7) no . 55501
C(9) H(8) 2.12(7) no . 55501
C(9) H(9) 3.59(7) no . 55501
C(9) H(11) 3.05(8) no . 55501
C(9) H(12) 3.62(8) no . 55501
C(10) Se(3) 2.94(5) yes . 55501
C(10) C(7) 3.00(7) yes . 55501
C(10) C(8) 2.76(6) yes . 55501
C(10) C(9) 1.63(7) yes . 55501
C(10) H(5) 2.15(7) no . 55501
C(10) H(6) 2.16(7) no . 55501
C(10) H(11) 3.71(8) no . 55501
C(11) Se(5) 1.96(6) yes . 55501
C(11) Se(6) 2.94(6) yes . 55501
C(11) C(13) 2.82(7) yes . 55501
C(11) C(14) 3.18(7) yes . 55501
C(11) H(5) 3.76(8) no . 55501
C(11) H(6) 3.46(8) no . 55501
C(11) H(11) 1.99(8) no . 55501
C(11) H(12) 1.96(9) no . 55501
C(12) Se(5) 2.95(6) yes . 55501
C(12) C(9) 3.70(8) yes . 55501
C(12) C(13) 3.26(7) yes . 55501
C(12) C(14) 2.97(7) yes . 55501
C(12) H(5) 3.45(8) no . 55501
C(12) H(6) 3.15(8) no . 55501
C(12) H(9) 2.00(8) no . 55501
C(12) H(10) 1.97(9) no . 55501
C(13) Se(6) 2.92(5) yes . 55501
C(13) S(15) 2.68(5) yes . 55501
C(13) C(11) 2.82(7) yes . 55501
C(13) C(12) 3.26(7) yes . 55501
C(13) C(15) 2.63(7) yes . 55501
C(13) H(9) 3.66(7) no . 55501
C(13) H(10) 2.88(7) no . 55501
C(13) H(12) 3.78(7) no . 55501
C(13) H(14) 3.18(9) no . 65502
C(13) H(16) 3.28(8) no . 66502
C(14) Se(5) 2.92(4) yes . 55501
C(14) S(17) 2.67(5) yes . 55501
C(14) C(11) 3.18(7) yes . 55501
C(14) C(12) 2.97(7) yes . 55501
C(14) C(15) 2.64(7) yes . 55501
C(14) C(19) 3.79(9) yes . 65502
C(14) H(10) 3.23(7) no . 55501
C(14) H(11) 3.58(7) no . 55501
C(14) H(12) 3.54(7) no . 55501
C(14) H(14) 2.89(9) no . 65502
C(14) H(16) 3.70(8) no . 66502
C(15) Br(1) 3.36(5) yes . 65503
C(15) S(19) 2.66(6) yes . 55501
C(15) S(19) 3.69(6) yes . 65502
C(15) S(21) 2.72(6) yes . 55501
C(15) S(21) 3.76(6) yes . 65502
C(15) C(13) 2.63(7) yes . 55501
C(15) C(14) 2.64(7) yes . 55501
C(15) C(16) 3.71(7) yes . 65502
C(15) H(16) 3.16(9) no . 66502
C(16) Br(1) 3.42(4) yes . 65503
C(16) S(15) 2.71(5) yes . 55501
C(16) S(17) 2.75(5) yes . 55501
C(16) S(19) 3.59(5) yes . 65502
C(16) S(21) 3.70(5) yes . 65502
C(16) C(15) 3.71(7) yes . 65502
C(16) C(16) 3.27(7) yes . 65502
C(16) C(17) 2.56(7) yes . 55501
C(16) C(18) 2.54(7) yes . 55501
C(17) Se(8) 2.93(5) yes . 55501
C(17) S(21) 2.63(5) yes . 55501
C(17) C(16) 2.56(7) yes . 55501
C(17) C(19) 2.78(9) yes . 55501
C(17) C(20) 3.19(8) yes . 55501
C(17) H(13) 3.59(9) no . 55501
C(17) H(14) 2.98(9) no . 55501
C(17) H(16) 3.66(8) no . 55501
C(18) Se(7) 2.97(6) yes . 55501
C(18) S(17) 3.66(6) yes . 65502
C(18) S(19) 2.67(6) yes . 55501
C(18) C(16) 2.54(7) yes . 55501
C(18) C(19) 3.10(9) yes . 55501
C(18) C(20) 2.92(8) yes . 55501
C(18) H(14) 3.24(9) no . 55501
C(18) H(15) 3.57(8) no . 55501
C(18) H(16) 3.45(8) no . 55501
C(19) Br(1) 3.70(8) yes . 66502
C(19) Se(8) 2.84(7) yes . 55501
C(19) C(14) 3.79(9) yes . 65502
C(19) C(17) 2.78(9) yes . 55501
C(19) C(18) 3.10(9) yes . 55501
C(19) H(15) 1.9(1) no . 55501
C(19) H(16) 1.80(9) no . 55501
C(20) Br(1) 3.73(6) yes . 56502
C(20) Se(7) 2.87(7) yes . 55501
C(20) C(17) 3.19(8) yes . 55501
C(20) C(18) 2.92(8) yes . 55501
C(20) H(13) 1.8(1) no . 55501
C(20) H(14) 1.77(9) no . 55501
H(1) Se(1) 2.40(5) no . 55501
H(1) Se(2) 3.64(5) no . 55501
H(1) Se(2) 3.55(5) no . 65501
H(1) C(2) 1.87(7) no . 55501
H(1) C(3) 3.77(7) no . 55501
H(2) Se(1) 2.42(5) no . 55501
H(2) Se(2) 3.48(5) no . 55501
H(2) C(2) 1.87(7) no . 55501
H(2) C(3) 3.13(7) no . 55501
H(2) C(4) 3.35(7) no . 55501
H(3) Se(1) 3.56(5) no . 55501
H(3) Se(2) 2.45(5) no . 55501
H(3) C(1) 1.86(7) no . 55501
H(3) C(3) 3.73(6) no . 55501
H(3) C(4) 3.24(7) no . 55501
H(4) Se(1) 3.39(5) no . 55501
H(4) Se(2) 2.44(5) no . 55501
H(4) C(1) 1.86(7) no . 55501
H(4) C(4) 3.65(7) no . 55501
H(5) Br(3) 3.71(5) no . 55501
H(5) Br(3) 3.53(5) no . 65501
H(5) Se(3) 2.51(5) no . 55501
H(5) Se(4) 3.30(5) no . 55501
H(5) C(7) 3.77(7) no . 55501
H(5) C(10) 2.15(7) no . 55501
H(5) C(11) 3.76(8) no . 55501
H(5) C(12) 3.45(8) no . 55501
H(6) Br(4) 3.08(5) no . 64501
H(6) Se(3) 2.51(5) no . 55501
H(6) C(7) 3.68(7) no . 55501
H(6) C(10) 2.16(7) no . 55501
H(6) C(11) 3.46(8) no . 55501
H(6) C(12) 3.15(8) no . 55501
H(7) Se(3) 3.12(5) no . 55501
H(7) Se(4) 2.35(5) no . 55501
H(7) C(7) 2.87(7) no . 55501
H(7) C(8) 2.70(6) no . 55501
H(7) C(9) 2.11(7) no . 55501
H(8) Br(3) 3.20(5) no . 55501
H(8) Br(4) 3.71(5) no . 54501
H(8) Se(3) 3.77(5) no . 55501
H(8) Se(4) 2.35(5) no . 55501
H(8) C(8) 3.60(6) no . 55501
H(8) C(9) 2.12(7) no . 55501
H(9) Br(3) 3.56(6) no . 65501
H(9) Br(4) 3.13(6) no . 64501
H(9) Se(5) 2.42(6) no . 55501
H(9) Se(6) 3.72(6) no . 55501
H(9) Se(6) 3.47(6) no . 65501
H(9) C(9) 3.59(7) no . 55501
H(9) C(12) 2.00(8) no . 55501
H(9) C(13) 3.66(7) no . 55501
H(10) Br(1) 3.47(6) no . 65501
H(10) Br(2) 3.19(6) no . 55501
H(10) Se(5) 2.42(6) no . 55501
H(10) Se(6) 3.18(6) no . 55501
H(10) C(12) 1.97(9) no . 55501
H(10) C(13) 2.88(7) no . 55501
H(10) C(14) 3.23(7) no . 55501
H(11) Br(2) 3.56(6) no . 55501
H(11) Br(3) 3.36(6) no . 55501
H(11) Se(5) 3.75(6) no . 55501
H(11) Se(6) 2.33(6) no . 55501
H(11) C(9) 3.05(8) no . 55501
H(11) C(10) 3.71(8) no . 55501
H(11) C(11) 1.99(8) no . 55501
H(11) C(14) 3.58(7) no . 55501
H(12) Br(2) 3.38(6) no . 54501
H(12) Br(4) 3.76(6) no . 64501
H(12) Se(5) 3.17(6) no . 55501
H(12) Se(6) 2.34(6) no . 55501
H(12) C(9) 3.62(8) no . 55501
H(12) C(11) 1.96(9) no . 55501
H(12) C(13) 3.78(7) no . 55501
H(12) C(14) 3.54(7) no . 55501
H(13) Br(1) 3.00(7) no . 66502
H(13) Br(2) 3.18(7) no . 66502
H(13) Se(7) 2.23(7) no . 55501
H(13) Se(8) 3.60(7) no . 55501
H(13) Fe(13) 3.74(7) no . 66502
H(13) S(15) 3.79(8) no . 66502
H(13) C(17) 3.59(9) no . 55501
H(13) C(20) 1.8(1) no . 55501
H(14) Se(5) 3.52(8) no . 65502
H(14) Se(6) 3.09(7) no . 65502
H(14) Se(7) 2.21(7) no . 55501
H(14) Se(8) 3.09(7) no . 55501
H(14) C(13) 3.18(9) no . 65502
H(14) C(14) 2.89(9) no . 65502
H(14) C(17) 2.98(9) no . 55501
H(14) C(18) 3.24(9) no . 55501
H(14) C(20) 1.77(9) no . 55501
H(15) Br(1) 2.90(6) no . 56502
H(15) Se(5) 3.41(7) no . 65502
H(15) Se(7) 3.60(7) no . 55501
H(15) Se(8) 2.32(6) no . 55501
H(15) C(18) 3.57(8) no . 55501
H(15) C(19) 1.9(1) no . 55501
H(16) Br(1) 3.74(7) no . 56502
H(16) Se(7) 3.15(6) no . 55501
H(16) Se(8) 2.30(6) no . 55501
H(16) S(15) 3.68(7) no . 66502
H(16) S(17) 3.07(7) no . 66502
H(16) C(13) 3.28(8) no . 66502
H(16) C(14) 3.70(8) no . 66502
H(16) C(15) 3.16(9) no . 66502
H(16) C(17) 3.66(8) no . 55501
H(16) C(18) 3.45(8) no . 55501
H(16) C(19) 1.80(9) no . 55501

loop_
_geom_torsion_atom_site_label_1
_geom_torsion_atom_site_label_2
_geom_torsion_atom_site_label_3
_geom_torsion_atom_site_label_4
_geom_torsion
_geom_torsion_publ_flag
_geom_torsion_site_symmetry_1
_geom_torsion_site_symmetry_2
_geom_torsion_site_symmetry_3
_geom_torsion_site_symmetry_4
C(3) Se(1) C(1) C(2) 50(4) yes . . . .
C(3) Se(1) C(1) H(1) 171(5) no . . . .
C(3) Se(1) C(1) H(2) -71(4) no . . . .
C(1) Se(1) C(3) S(20) 130(2) yes . . . .
C(1) Se(1) C(3) C(4) -42(4) yes . . . .
C(4) Se(2) C(2) C(1) -29(4) yes . . . .
C(4) Se(2) C(2) H(3) 92(4) no . . . .
C(4) Se(2) C(2) H(4) -151(4) no . . . .
C(2) Se(2) C(4) S(14) -137(2) yes . . . .
C(2) Se(2) C(4) C(3) 42(5) yes . . . .
C(9) Se(3) C(7) S(18) 144(2) yes . . . .
C(9) Se(3) C(7) C(8) -40(5) yes . . . .
C(7) Se(3) C(9) C(10) 7(3) yes . . . .
C(7) Se(3) C(9) H(5) 126(4) no . . . .
C(7) Se(3) C(9) H(6) -113(5) no . . . .
C(10) Se(4) C(8) S(16) -125(2) yes . . . .
C(10) Se(4) C(8) C(7) 40(4) yes . . . .
C(8) Se(4) C(10) C(9) -73(3) yes . . . .
C(8) Se(4) C(10) H(7) 47(4) no . . . .
C(8) Se(4) C(10) H(8) 164(4) no . . . .
C(13) Se(5) C(11) C(12) 60(4) yes . . . .
C(13) Se(5) C(11) H(9) -176(5) no . . . .
C(13) Se(5) C(11) H(10) -58(5) no . . . .
C(11) Se(5) C(13) S(17) 151(2) yes . . . .
C(11) Se(5) C(13) C(14) -44(4) yes . . . .
C(14) Se(6) C(12) C(11) 2(5) yes . . . .
C(14) Se(6) C(12) H(11) 125(5) no . . . .
C(14) Se(6) C(12) H(12) -117(5) no . . . .
C(12) Se(6) C(14) S(15) -154(2) yes . . . .
C(12) Se(6) C(14) C(13) 16(4) yes . . . .
C(19) Se(7) C(17) S(19) 156(2) yes . . . .
C(19) Se(7) C(17) C(18) -13(5) yes . . . .
C(17) Se(7) C(19) C(20) 36(8) yes . . . .
C(17) Se(7) C(19) H(13) 165(6) no . . . .
C(17) Se(7) C(19) H(14) -80(6) no . . . .
C(20) Se(8) C(18) S(21) -169(2) yes . . . .
C(20) Se(8) C(18) C(17) 16(5) yes . . . .
C(18) Se(8) C(20) C(19) 2(6) yes . . . .
C(18) Se(8) C(20) H(15) 129(5) no . . . .
C(18) Se(8) C(20) H(16) -114(6) no . . . .
C(5) S(14) C(4) Se(2) -179(2) yes . . . .
C(5) S(14) C(4) C(3) 0(4) yes . . . .
C(4) S(14) C(5) S(20) -4(2) yes . . . .
C(4) S(14) C(5) C(6) -175(3) yes . . . .
C(15) S(15) C(14) Se(6) -179(2) yes . . . .
C(15) S(15) C(14) C(13) 8(3) yes . . . .
C(14) S(15) C(15) S(17) 0(3) yes . . . .
C(14) S(15) C(15) C(16) 176(4) yes . . . .
C(8) S(16) C(6) S(18) -7(2) yes . . . .
C(8) S(16) C(6) C(5) -173(3) yes . . . .
C(6) S(16) C(8) Se(4) 176(2) yes . . . .
C(6) S(16) C(8) C(7) 9(4) yes . . . .
C(15) S(17) C(13) Se(5) 176(2) yes . . . .
C(15) S(17) C(13) C(14) 11(3) yes . . . .
C(13) S(17) C(15) S(15) -5(3) yes . . . .
C(13) S(17) C(15) C(16) 177(356) yes . . . .
C(7) S(18) C(6) S(16) 4(2) yes . . . .
C(7) S(18) C(6) C(5) 169(3) yes . . . .
C(6) S(18) C(7) Se(3) 178(358) yes . . . .
C(6) S(18) C(7) C(8) 2(4) yes . . . .
C(17) S(19) C(16) S(21) 10(2) yes . . . .
C(17) S(19) C(16) C(15) -163(4) yes . . . .
C(16) S(19) C(17) Se(7) 178(2) yes . . . .
C(16) S(19) C(17) C(18) -10(4) yes . . . .
C(5) S(20) C(3) Se(1) -178(358) yes . . . .
C(5) S(20) C(3) C(4) -6(4) yes . . . .
C(3) S(20) C(5) S(14) 5(2) yes . . . .
C(3) S(20) C(5) C(6) 177(357) yes . . . .
C(18) S(21) C(16) S(19) -8(2) yes . . . .
C(18) S(21) C(16) C(15) 166(4) yes . . . .
C(16) S(21) C(18) Se(8) -174(2) yes . . . .
C(16) S(21) C(18) C(17) 0(4) yes . . . .
Se(1) C(1) C(2) Se(2) -12(6) yes . . . .
Se(1) C(1) C(2) H(3) -135(5) no . . . .
Se(1) C(1) C(2) H(4) 108(5) no . . . .
H(1) C(1) C(2) Se(2) -133(5) no . . . .
H(1) C(1) C(2) H(3) 104(6) no . . . .
H(1) C(1) C(2) H(4) -11(8) no . . . .
H(2) C(1) C(2) Se(2) 109(5) no . . . .
H(2) C(1) C(2) H(3) -12(7) no . . . .
H(2) C(1) C(2) H(4) -129(6) no . . . .
Se(1) C(3) C(4) Se(2) -4(7) yes . . . .
Se(1) C(3) C(4) S(14) 176(2) yes . . . .
S(20) C(3) C(4) Se(2) -176(3) yes . . . .
S(20) C(3) C(4) S(14) 4(6) yes . . . .
S(14) C(5) C(6) S(16) -11(5) yes . . . .
S(14) C(5) C(6) S(18) -177(3) yes . . . .
S(20) C(5) C(6) S(16) 176(2) yes . . . .
S(20) C(5) C(6) S(18) 11(5) yes . . . .
Se(3) C(7) C(8) Se(4) 10(7) yes . . . .
Se(3) C(7) C(8) S(16) 176(3) yes . . . .
S(18) C(7) C(8) Se(4) -174(3) yes . . . .
S(18) C(7) C(8) S(16) -8(6) yes . . . .
Se(3) C(9) C(10) Se(4) 48(4) yes . . . .
Se(3) C(9) C(10) H(7) -72(5) no . . . .
Se(3) C(9) C(10) H(8) 169(5) no . . . .
H(5) C(9) C(10) Se(4) -70(6) no . . . .
H(5) C(9) C(10) H(7) 167(6) no . . . .
H(5) C(9) C(10) H(8) 50(7) no . . . .
H(6) C(9) C(10) Se(4) 168(4) no . . . .
H(6) C(9) C(10) H(7) 47(7) no . . . .
H(6) C(9) C(10) H(8) -70(7) no . . . .
Se(5) C(11) C(12) Se(6) -44(6) yes . . . .
Se(5) C(11) C(12) H(11) -166(5) no . . . .
Se(5) C(11) C(12) H(12) 76(7) no . . . .
H(9) C(11) C(12) Se(6) -166(5) no . . . .
H(9) C(11) C(12) H(11) 71(8) no . . . .
H(9) C(11) C(12) H(12) -45(8) no . . . .
H(10) C(11) C(12) Se(6) 75(7) no . . . .
H(10) C(11) C(12) H(11) -46(8) no . . . .
H(10) C(11) C(12) H(12) -163(7) no . . . .
Se(5) C(13) C(14) Se(6) 10(6) yes . . . .
Se(5) C(13) C(14) S(15) -177(3) yes . . . .
S(17) C(13) C(14) Se(6) 174(3) yes . . . .
S(17) C(13) C(14) S(15) -13(5) yes . . . .
S(15) C(15) C(16) S(19) 176(3) yes . . . .
S(15) C(15) C(16) S(21) 2(7) yes . . . .
S(17) C(15) C(16) S(19) -6(7) yes . . . .
S(17) C(15) C(16) S(21) 179(717) yes . . . .
Se(7) C(17) C(18) Se(8) -8(7) yes . . . .
Se(7) C(17) C(18) S(21) 176(3) yes . . . .
S(19) C(17) C(18) Se(8) -178(358) yes . . . .
S(19) C(17) C(18) S(21) 6(6) yes . . . .
Se(7) C(19) C(20) Se(8) -32(11) yes . . . .
Se(7) C(19) C(20) H(15) -159(7) no . . . .
Se(7) C(19) C(20) H(16) 84(9) no . . . .
H(13) C(19) C(20) Se(8) -161(7) no . . . .
H(13) C(19) C(20) H(15) 72(10) no . . . .
H(13) C(19) C(20) H(16) -43(10) no . . . .
H(14) C(19) C(20) Se(8) 84(8) no . . . .
H(14) C(19) C(20) H(15) -41(9) no . . . .
H(14) C(19) C(20) H(16) -157(8) no . . . .
